data_7122369
loop_
_publ_author_name
'Fu, Hong-Ru'
'Wang, Ning'
'Qin, Jian-Hua'
'Han, Min-Le'
'Ma, Lu-Fang'
'Wang, Fei'

_publ_section_title
;
 Spatial confinement of a cationic MOF: a SC-SC approach for high capacity
 Cr(vi)-oxyanion capture in aqueous solution.
;
_journal_issue 82
_journal_name_full 'Chemical communications (Cambridge, England)'
_journal_page_first 11645
_journal_page_last 11648
_journal_paper_doi 10.1039/c8cc05990j
_journal_volume 54
_journal_year 2018
_chemical_formula_moiety '0.5(C216 H168 N56 O4 Zn8), 1.5(Cr2 O8)'
_chemical_formula_sum 'C108 H84 Cr3 N28 O14 Zn4'
_chemical_formula_weight 2415.51
_space_group_crystal_system monoclinic
_space_group_IT_number 15
_space_group_name_Hall '-C 2yc'
_space_group_name_H-M_alt 'C 1 2/c 1'
_symmetry_space_group_name_Hall '-C 2yc'
_symmetry_space_group_name_H-M 'C 1 2/c 1'
_atom_sites_solution_hydrogens geom
_atom_sites_solution_primary iterative
_atom_sites_solution_secondary difmap
_audit_creation_date 2018-07-06
_audit_creation_method
;
Olex2 1.2
(compiled 2018.05.29 svn.r3508 for OlexSys, GUI svn.r5506)
;
_audit_update_record
;
2018-07-06 deposited with the CCDC.
2018-09-21 downloaded from the CCDC.
;
_cell_angle_alpha 90.00
_cell_angle_beta 113.410(18)
_cell_angle_gamma 90.00
_cell_formula_units_Z 4
_cell_length_a 30.349(12)
_cell_length_b 15.649(6)
_cell_length_c 30.830(13)
_cell_measurement_reflns_used 15709
_cell_measurement_temperature 100(2)
_cell_measurement_theta_max 27.4778
_cell_measurement_theta_min 2.2652
_cell_volume 13437(9)
_computing_cell_refinement 'Bruker FRAMBO'
_computing_data_collection 'Bruker FRAMBO'
_computing_data_reduction 'Bruker SAINT'
_computing_molecular_graphics 'Olex2 (Dolomanov et al., 2009)'
_computing_publication_material 'Olex2 (Dolomanov et al., 2009)'
_computing_structure_refinement 'XL (Sheldrick, 2008)'
_computing_structure_solution 'olex2.solve (Bourhis et al., 2015)'
_diffrn_ambient_temperature 100.15
_diffrn_measured_fraction_theta_full 0.969
_diffrn_measured_fraction_theta_max 0.969
_diffrn_measurement_device_type 'Bruker P4'
_diffrn_measurement_method '\w scans'
_diffrn_radiation_monochromator graphite
_diffrn_radiation_type MoK\a
_diffrn_radiation_wavelength 0.71073
_diffrn_reflns_av_R_equivalents 0.0506
_diffrn_reflns_av_unetI/netI 0.0980
_diffrn_reflns_limit_h_max 39
_diffrn_reflns_limit_h_min -39
_diffrn_reflns_limit_k_max 20
_diffrn_reflns_limit_k_min -20
_diffrn_reflns_limit_l_max 38
_diffrn_reflns_limit_l_min -39
_diffrn_reflns_number 52209
_diffrn_reflns_theta_full 27.42
_diffrn_reflns_theta_max 27.42
_diffrn_reflns_theta_min 2.27
_diffrn_source 'fine-focus sealed tube'
_exptl_absorpt_coefficient_mu 0.997
_exptl_absorpt_correction_T_max 0.896
_exptl_absorpt_correction_T_min 0.846
_exptl_crystal_colour yellow
_exptl_crystal_density_diffrn 1.194
_exptl_crystal_density_method 'not measured'
_exptl_crystal_description block
_exptl_crystal_F_000 4928
_exptl_crystal_size_max 0.18
_exptl_crystal_size_mid 0.14
_exptl_crystal_size_min 0.11
_refine_diff_density_max 1.355
_refine_diff_density_min -1.311
_refine_diff_density_rms 0.120
_refine_ls_extinction_method none
_refine_ls_goodness_of_fit_ref 1.062
_refine_ls_hydrogen_treatment constr
_refine_ls_matrix_type full
_refine_ls_number_parameters 725
_refine_ls_number_reflns 15316
_refine_ls_number_restraints 13
_refine_ls_restrained_S_all 1.063
_refine_ls_R_factor_all 0.1226
_refine_ls_R_factor_gt 0.0965
_refine_ls_shift/su_max 0.001
_refine_ls_shift/su_mean 0.000
_refine_ls_structure_factor_coef Fsqd
_refine_ls_weighting_details 'calc w=1/[\s^2^(Fo^2^)+(0.1100P)^2^+50.0000P] where P=(Fo^2^+2Fc^2^)/3'
_refine_ls_weighting_scheme calc
_refine_ls_wR_factor_gt 0.2572
_refine_ls_wR_factor_ref 0.2791
_reflns_number_gt 9587
_reflns_number_total 14854
_reflns_threshold_expression >2sigma(I)
_cod_data_source_file c8cc05990j2.cif
_cod_data_source_block a_sqd
_cod_depositor_comments 'Adding full bibliography for 7122368--7122369.cif.'
_cod_database_code 7122369
_olex2_refinement_description
;
1. Fixed Uiso
 At 1.2 times of:
  All C(H) groups
2. Restrained distances
 Cr1-O10
 1.5 with sigma of 0.01
3. Uiso/Uaniso restraints and constraints
Uanis(O4) \\sim Ueq: with sigma of 0.01 and sigma for terminal atoms of 0.02
Uanis(O9) \\sim Ueq: with sigma of 0.01 and sigma for terminal atoms of 0.02
4. Others
 Fixed Sof: Cr00(0.5) O9(0.5) O3(0.5) O5(0.5) O2(0.5) O10(0.5)
5.a Aromatic/amide H refined with riding coordinates:
 C51(H51), C46(H46), C5(H5), C53(H53), C50(H50), C28(H28), C45(H45), C27(H27),
 C6(H6), C19(H19), C32(H32), C26(H26), C33(H33), C36(H36), C41(H41), C1(H1),
 C44(H44), C23(H23), C35(H35), C8(H8), C15(H15), C24(H24), C10(H10), C9(H9),
 C37(H37), C48(H48), C14(H14), C54(H54), C18(H18), C42(H42), C20(H20), C17(H17),
  C39(H39), C47(H47), C21(H21), C38(H38), C11(H11), C12(H12), C2(H2), C30(H30),
 C3(H3), C29(H29)
;
_platon_squeeze_void_probe_radius 1.20
_olex2_submission_special_instructions 'No special instructions were received'

loop_
_space_group_symop_id
_space_group_symop_operation_xyz
1 'x, y, z'
2 '-x, y, -z+1/2'
3 'x+1/2, y+1/2, z'
4 '-x+1/2, y+1/2, -z+1/2'
5 '-x, -y, -z'
6 'x, -y, z-1/2'
7 '-x+1/2, -y+1/2, -z'
8 'x+1/2, -y+1/2, z-1/2'

loop_
_atom_site_label
_atom_site_type_symbol
_atom_site_fract_x
_atom_site_fract_y
_atom_site_fract_z
_atom_site_U_iso_or_equiv
_atom_site_adp_type
_atom_site_occupancy
_atom_site_calc_flag
_atom_site_site_symmetry_order
_atom_site_refinement_flags_posn
_atom_site_refinement_flags_adp
_atom_site_refinement_flags_occupancy
Zn1 Zn 0.48495(2) 0.65597(5) 0.60967(2) 0.0692(2) Uani 1 d 1 . . .
Zn2 Zn 0.48560(2) 0.86907(5) 0.59945(2) 0.0698(2) Uani 1 d 1 . . .
Cr00 Cr 0.55629(7) 0.77233(11) 0.75655(6) 0.0616(4) Uani 0.50 d 1 . . .
Cr1 Cr 0.52172(13) 0.7162(3) 0.43971(13) 0.2292(13) Uani 1 d 1 D . .
O1 O 0.47770(13) 0.7682(3) 0.63053(14) 0.0755(11) Uani 1 d 1 . . .
N13 N 0.12843(14) 0.8617(3) 0.13654(14) 0.0579(10) Uani 1 d 1 . . .
N14 N 0.32381(15) 0.8761(3) 0.26229(15) 0.0639(11) Uani 1 d 1 . . .
N6 N 0.13046(14) 0.6291(3) 0.13373(15) 0.0591(10) Uani 1 d 1 . . .
N10 N 0.47913(15) 1.0264(4) 0.13368(16) 0.0718(12) Uani 1 d 1 . . .
N7 N 0.31934(16) 0.6112(3) 0.27372(15) 0.0703(12) Uani 1 d 1 . . .
N12 N 0.05017(14) 0.8555(3) 0.10831(16) 0.0655(11) Uani 1 d 1 . . .
N11 N 0.44877(16) 0.9432(3) 0.17282(16) 0.0689(11) Uani 1 d 1 . . .
N4 N 0.44327(16) 0.5166(3) 0.18661(17) 0.0718(12) Uani 1 d 1 . . .
N5 N 0.05132(15) 0.6294(3) 0.09982(16) 0.0667(11) Uani 1 d 1 . . .
N1 N 0.42989(17) 0.6422(4) 0.54663(17) 0.0849(16) Uani 1 d 1 . . .
N2 N 0.38152(17) 0.6340(4) 0.47173(17) 0.0791(14) Uani 1 d 1 . . .
N3 N 0.47672(18) 0.4402(4) 0.14806(16) 0.0774(13) Uani 1 d 1 . . .
N9 N 0.38437(16) 0.8762(4) 0.46058(15) 0.0733(13) Uani 1 d 1 . . .
N8 N 0.43131(17) 0.8739(4) 0.53554(17) 0.0823(15) Uani 1 d 1 . . .
C34 C 0.33828(17) 0.8765(3) 0.31203(17) 0.0568(11) Uani 1 d 1 . . .
C49 C 0.17806(16) 0.8682(3) 0.16906(17) 0.0559(11) Uani 1 d 1 . . .
C51 C 0.23928(17) 0.8329(3) 0.24378(17) 0.0576(11) Uani 1 d 1 . . .
H51 H 0.2490 0.8069 0.2740 0.069 Uiso 1 calc 1 R . .
C46 C 0.08969(17) 0.8623(3) 0.14686(19) 0.0595(12) Uani 1 d 1 . . .
H46 H 0.0905 0.8669 0.1779 0.071 Uiso 1 calc 1 R . .
C52 C 0.27377(16) 0.8742(3) 0.23139(17) 0.0544(11) Uani 1 d 1 . . .
C7 C 0.33407(17) 0.6178(3) 0.32288(18) 0.0593(12) Uani 1 d 1 . . .
C5 C 0.32295(18) 0.6669(4) 0.39258(19) 0.0651(13) Uani 1 d 1 . . .
H5 H 0.3047 0.6967 0.4066 0.078 Uiso 1 calc 1 R . .
C53 C 0.25865(17) 0.9152(3) 0.18756(17) 0.0613(12) Uani 1 d 1 . . .
H53 H 0.2811 0.9451 0.1788 0.074 Uiso 1 calc 1 R . .
C50 C 0.19220(17) 0.8295(3) 0.21329(17) 0.0579(11) Uani 1 d 1 . . .
H50 H 0.1693 0.8010 0.2221 0.070 Uiso 1 calc 1 R . .
C31 C 0.36857(17) 0.8773(3) 0.40995(18) 0.0599(12) Uani 1 d 1 . . .
C28 C 0.42903(19) 0.8728(4) 0.49275(19) 0.0657(13) Uani 1 d 1 . . .
H28 H 0.4564 0.8698 0.4852 0.079 Uiso 1 calc 1 R . .
C22 C 0.17817(18) 0.6286(3) 0.16988(18) 0.0583(11) Uani 1 d 1 . . .
C45 C 0.42540(18) 0.9630(4) 0.23901(18) 0.0654(13) Uani 1 d 1 . . .
H45 H 0.4498 1.0050 0.2514 0.078 Uiso 1 calc 1 R . .
C27 C 0.18508(18) 0.6068(3) 0.21592(18) 0.0590(11) Uani 1 d 1 . . .
H27 H 0.1584 0.5956 0.2238 0.071 Uiso 1 calc 1 R . .
C43 C 0.35839(17) 0.8874(3) 0.24262(18) 0.0595(12) Uani 1 d 1 . . .
C6 C 0.30666(18) 0.6620(3) 0.34381(18) 0.0614(12) Uani 1 d 1 . . .
H6 H 0.2771 0.6882 0.3244 0.074 Uiso 1 calc 1 R . .
C19 C 0.08943(19) 0.6365(4) 0.13988(19) 0.0633(13) Uani 1 d 1 . . .
H19 H 0.0879 0.6459 0.1697 0.076 Uiso 1 calc 1 R . .
C32 C 0.39648(18) 0.8383(4) 0.38971(18) 0.0636(13) Uani 1 d 1 . . .
H32 H 0.4258 0.8116 0.4091 0.076 Uiso 1 calc 1 R . .
C26 C 0.23175(17) 0.6019(3) 0.25026(18) 0.0582(11) Uani 1 d 1 . . .
H26 H 0.2366 0.5857 0.2815 0.070 Uiso 1 calc 1 R . .
C16 C 0.35371(19) 0.5853(4) 0.25489(19) 0.0655(13) Uani 1 d 1 . . .
C33 C 0.38164(18) 0.8381(3) 0.34065(18) 0.0618(12) Uani 1 d 1 . . .
H33 H 0.4011 0.8118 0.3267 0.074 Uiso 1 calc 1 R . .
C36 C 0.32567(18) 0.9150(3) 0.38187(18) 0.0628(12) Uani 1 d 1 . . .
H36 H 0.3064 0.9409 0.3961 0.075 Uiso 1 calc 1 R . .
C41 C 0.3862(2) 0.8563(4) 0.1815(2) 0.0728(15) Uani 1 d 1 . . .
H41 H 0.3834 0.8250 0.1541 0.087 Uiso 1 calc 1 R . .
C25 C 0.27128(17) 0.6198(3) 0.24012(18) 0.0587(12) Uani 1 d 1 . . .
C40 C 0.42068(18) 0.9191(4) 0.19933(19) 0.0644(13) Uani 1 d 1 . . .
C1 C 0.42690(19) 0.6407(4) 0.5032(2) 0.0705(14) Uani 1 d 1 . . .
H1 H 0.4539 0.6440 0.4949 0.085 Uiso 1 calc 1 R . .
C44 C 0.39516(17) 0.9471(4) 0.26122(18) 0.0641(13) Uani 1 d 1 . . .
H44 H 0.3992 0.9770 0.2894 0.077 Uiso 1 calc 1 R . .
C23 C 0.21774(18) 0.6476(3) 0.15898(18) 0.0605(12) Uani 1 d 1 . . .
H23 H 0.2130 0.6630 0.1276 0.073 Uiso 1 calc 1 R . .
C35 C 0.31037(18) 0.9158(3) 0.33361(17) 0.0614(12) Uani 1 d 1 . . .
H35 H 0.2809 0.9428 0.3147 0.074 Uiso 1 calc 1 R . .
C8 C 0.37717(19) 0.5808(4) 0.3527(2) 0.0710(14) Uani 1 d 1 . . .
H8 H 0.3963 0.5514 0.3395 0.085 Uiso 1 calc 1 R . .
C4 C 0.36596(18) 0.6284(4) 0.42088(18) 0.0630(13) Uani 1 d 1 . . .
C13 C 0.41463(19) 0.5388(4) 0.21216(19) 0.0676(13) Uani 1 d 1 . . .
C15 C 0.3478(2) 0.5070(4) 0.2323(2) 0.0723(14) Uani 1 d 1 . . .
H15 H 0.3233 0.4689 0.2321 0.087 Uiso 1 calc 1 R . .
C24 C 0.2629(2) 0.6438(3) 0.19335(19) 0.0653(13) Uani 1 d 1 . . .
H24 H 0.2894 0.6578 0.1857 0.078 Uiso 1 calc 1 R . .
C10 C 0.4538(2) 0.4381(4) 0.1770(2) 0.0729(15) Uani 1 d 1 . . .
H10 H 0.4459 0.3873 0.1892 0.088 Uiso 1 calc 1 R . .
C9 C 0.39266(18) 0.5863(4) 0.40158(19) 0.0683(14) Uani 1 d 1 . . .
H9 H 0.4221 0.5604 0.4215 0.082 Uiso 1 calc 1 R . .
C37 C 0.45486(19) 1.0248(4) 0.16169(19) 0.0700(14) Uani 1 d 1 . . .
H37 H 0.4436 1.0739 0.1722 0.084 Uiso 1 calc 1 R . .
C48 C 0.0649(2) 0.8505(5) 0.0718(2) 0.0813(18) Uani 1 d 1 . . .
H48 H 0.0441 0.8443 0.0395 0.098 Uiso 1 calc 1 R . .
C14 C 0.3776(2) 0.4845(4) 0.2099(2) 0.0733(15) Uani 1 d 1 . . .
H14 H 0.3728 0.4321 0.1930 0.088 Uiso 1 calc 1 R . .
C54 C 0.21026(18) 0.9119(3) 0.15669(18) 0.0627(12) Uani 1 d 1 . . .
H54 H 0.1997 0.9401 0.1270 0.075 Uiso 1 calc 1 R . .
C18 C 0.4220(2) 0.6150(4) 0.2360(2) 0.0826(18) Uani 1 d 1 . . .
H18 H 0.4478 0.6513 0.2380 0.099 Uiso 1 calc 1 R . .
C42 C 0.3559(2) 0.8396(4) 0.2038(2) 0.0725(15) Uani 1 d 1 . . .
H42 H 0.3330 0.7948 0.1926 0.087 Uiso 1 calc 1 R . .
C20 C 0.0693(2) 0.6153(5) 0.0653(2) 0.0790(16) Uani 1 d 1 . . .
H20 H 0.0504 0.6075 0.0326 0.095 Uiso 1 calc 1 R . .
C17 C 0.3907(2) 0.6380(4) 0.2573(2) 0.0795(17) Uani 1 d 1 . . .
H17 H 0.3952 0.6909 0.2736 0.095 Uiso 1 calc 1 R . .
C39 C 0.4880(2) 0.9427(5) 0.1273(3) 0.0876(18) Uani 1 d 1 . . .
H39 H 0.5046 0.9236 0.1087 0.105 Uiso 1 calc 1 R . .
C47 C 0.1123(2) 0.8555(5) 0.08814(19) 0.0788(17) Uani 1 d 1 . . .
H47 H 0.1313 0.8548 0.0700 0.095 Uiso 1 calc 1 R . .
C21 C 0.1181(2) 0.6143(5) 0.0857(2) 0.0788(17) Uani 1 d 1 . . .
H21 H 0.1394 0.6054 0.0704 0.095 Uiso 1 calc 1 R . .
O9 O 0.5003(4) 0.7592(8) 0.4681(3) 0.092(3) Uani 0.50 d 1 . U .
C38 C 0.4703(3) 0.8920(5) 0.1506(3) 0.0896(19) Uani 1 d 1 . . .
H38 H 0.4721 0.8314 0.1518 0.107 Uiso 1 calc 1 R . .
C11 C 0.4809(3) 0.5250(5) 0.1383(3) 0.096(2) Uani 1 d 1 . . .
H11 H 0.4961 0.5464 0.1189 0.115 Uiso 1 calc 1 R . .
C12 C 0.4595(3) 0.5728(5) 0.1613(3) 0.096(2) Uani 1 d 1 . . .
H12 H 0.4563 0.6332 0.1602 0.115 Uiso 1 calc 1 R . .
O3 O 0.5509(4) 0.6836(6) 0.7317(3) 0.092(3) Uani 0.50 d 1 . . .
O7 O 0.5010(5) 0.7251(7) 0.3888(3) 0.244(6) Uani 1 d 1 . . .
O6 O 0.5172(4) 0.6237(7) 0.4552(3) 0.217(5) Uani 1 d 1 . . .
C2 C 0.3848(3) 0.6327(10) 0.5432(3) 0.182(6) Uani 1 d 1 . . .
H2 H 0.3755 0.6285 0.5692 0.219 Uiso 1 calc 1 R . .
C30 C 0.3553(3) 0.8692(9) 0.4848(3) 0.158(5) Uani 1 d 1 . . .
H30 H 0.3213 0.8629 0.4719 0.190 Uiso 1 calc 1 R . .
C3 C 0.3544(3) 0.6301(10) 0.4971(3) 0.175(6) Uani 1 d 1 . . .
H3 H 0.3204 0.6261 0.4850 0.210 Uiso 1 calc 1 R . .
C29 C 0.3848(3) 0.8731(10) 0.5308(3) 0.175(6) Uani 1 d 1 . . .
H29 H 0.3747 0.8750 0.5563 0.210 Uiso 1 calc 1 R . .
O5 O 0.5805(4) 0.7701(8) 0.8135(3) 0.108(3) Uani 0.50 d 1 . . .
O2 O 0.5790(7) 0.8371(8) 0.7353(4) 0.163(7) Uani 0.50 d 1 . . .
O4 O 0.5000 0.815(2) 0.7500 0.434(17) Uani 1 d 2 S TU P
O10 O 0.5181(6) 0.8061(7) 0.4585(6) 0.144(5) Uiso 0.50 d 1 D U .
O8 O 0.5900(12) 0.7435(15) 0.4628(11) 0.480(15) Uiso 1 d 1 . . .

loop_
_atom_site_aniso_label
_atom_site_aniso_U_11
_atom_site_aniso_U_22
_atom_site_aniso_U_33
_atom_site_aniso_U_23
_atom_site_aniso_U_13
_atom_site_aniso_U_12
Zn1 0.0500(3) 0.1010(5) 0.0533(4) 0.0105(3) 0.0169(3) -0.0022(3)
Zn2 0.0558(4) 0.0996(5) 0.0490(4) -0.0039(3) 0.0154(3) 0.0027(3)
Cr00 0.0832(11) 0.0691(10) 0.0409(8) 0.0000(7) 0.0336(8) -0.0042(8)
Cr1 0.221(3) 0.256(4) 0.198(3) 0.012(3) 0.070(2) 0.042(3)
O1 0.057(2) 0.117(3) 0.063(2) 0.006(2) 0.0346(18) 0.0017(19)
N13 0.048(2) 0.073(3) 0.048(2) -0.0082(18) 0.0149(17) -0.0026(17)
N14 0.053(2) 0.084(3) 0.048(2) 0.002(2) 0.0134(18) -0.004(2)
N6 0.052(2) 0.073(3) 0.050(2) 0.0007(18) 0.0181(18) 0.0025(18)
N10 0.053(2) 0.106(4) 0.060(3) 0.001(2) 0.027(2) -0.006(2)
N7 0.058(2) 0.094(3) 0.053(3) -0.011(2) 0.016(2) 0.009(2)
N12 0.047(2) 0.091(3) 0.055(3) -0.010(2) 0.0162(19) -0.003(2)
N11 0.062(3) 0.084(3) 0.064(3) -0.001(2) 0.029(2) 0.000(2)
N4 0.069(3) 0.079(3) 0.070(3) -0.009(2) 0.030(2) 0.003(2)
N5 0.054(2) 0.088(3) 0.055(3) 0.003(2) 0.019(2) 0.001(2)
N1 0.055(3) 0.141(5) 0.051(3) 0.007(3) 0.012(2) -0.004(3)
N2 0.055(3) 0.121(4) 0.054(3) 0.003(3) 0.014(2) -0.013(2)
N3 0.075(3) 0.095(4) 0.057(3) -0.003(2) 0.020(2) 0.007(3)
N9 0.053(2) 0.118(4) 0.046(2) 0.004(2) 0.017(2) 0.001(2)
N8 0.052(2) 0.137(5) 0.051(3) 0.008(3) 0.013(2) 0.006(3)
C34 0.052(2) 0.064(3) 0.046(3) 0.001(2) 0.010(2) -0.005(2)
C49 0.042(2) 0.067(3) 0.052(3) -0.003(2) 0.011(2) -0.0005(19)
C51 0.055(3) 0.068(3) 0.048(3) 0.004(2) 0.019(2) -0.001(2)
C46 0.048(2) 0.076(3) 0.055(3) -0.006(2) 0.021(2) -0.003(2)
C52 0.049(2) 0.065(3) 0.046(3) -0.001(2) 0.015(2) -0.004(2)
C7 0.054(3) 0.066(3) 0.055(3) -0.003(2) 0.019(2) 0.001(2)
C5 0.057(3) 0.076(3) 0.059(3) -0.005(2) 0.020(2) 0.000(2)
C53 0.054(3) 0.075(3) 0.051(3) 0.002(2) 0.017(2) -0.008(2)
C50 0.055(3) 0.062(3) 0.053(3) -0.002(2) 0.019(2) -0.005(2)
C31 0.051(3) 0.076(3) 0.050(3) 0.002(2) 0.016(2) -0.004(2)
C28 0.054(3) 0.084(4) 0.052(3) 0.001(2) 0.013(2) 0.000(2)
C22 0.055(3) 0.061(3) 0.053(3) -0.004(2) 0.016(2) 0.002(2)
C45 0.056(3) 0.077(3) 0.060(3) -0.002(3) 0.020(2) -0.009(2)
C27 0.057(3) 0.064(3) 0.056(3) -0.001(2) 0.022(2) -0.002(2)
C43 0.049(2) 0.076(3) 0.052(3) 0.003(2) 0.017(2) -0.003(2)
C6 0.058(3) 0.067(3) 0.055(3) -0.001(2) 0.018(2) 0.006(2)
C19 0.060(3) 0.082(4) 0.048(3) 0.000(2) 0.022(2) 0.002(2)
C32 0.052(3) 0.078(3) 0.051(3) 0.006(2) 0.010(2) 0.006(2)
C26 0.056(3) 0.064(3) 0.054(3) -0.001(2) 0.021(2) 0.001(2)
C16 0.059(3) 0.078(3) 0.058(3) -0.011(2) 0.022(2) 0.008(2)
C33 0.055(3) 0.077(3) 0.051(3) -0.001(2) 0.018(2) 0.002(2)
C36 0.059(3) 0.075(3) 0.051(3) -0.003(2) 0.019(2) 0.003(2)
C41 0.074(3) 0.086(4) 0.063(3) -0.014(3) 0.032(3) -0.013(3)
C25 0.050(2) 0.070(3) 0.054(3) -0.006(2) 0.019(2) 0.005(2)
C40 0.058(3) 0.078(3) 0.057(3) 0.001(2) 0.024(2) 0.001(2)
C1 0.051(3) 0.096(4) 0.058(3) 0.003(3) 0.014(2) -0.007(3)
C44 0.054(3) 0.077(3) 0.053(3) -0.003(2) 0.013(2) -0.003(2)
C23 0.057(3) 0.075(3) 0.052(3) 0.000(2) 0.024(2) 0.001(2)
C35 0.055(3) 0.068(3) 0.052(3) 0.005(2) 0.011(2) 0.004(2)
C8 0.059(3) 0.074(3) 0.066(3) -0.006(3) 0.010(2) 0.011(2)
C4 0.050(3) 0.088(4) 0.050(3) -0.002(2) 0.020(2) -0.010(2)
C13 0.063(3) 0.077(3) 0.063(3) -0.006(3) 0.024(3) 0.008(3)
C15 0.068(3) 0.076(4) 0.075(4) -0.010(3) 0.031(3) -0.002(3)
C24 0.065(3) 0.075(3) 0.055(3) -0.004(2) 0.023(2) -0.003(2)
C10 0.077(4) 0.087(4) 0.065(3) 0.000(3) 0.039(3) 0.013(3)
C9 0.051(3) 0.080(4) 0.062(3) 0.003(3) 0.010(2) 0.006(2)
C37 0.066(3) 0.081(4) 0.062(3) -0.002(3) 0.024(3) -0.008(3)
C48 0.054(3) 0.133(6) 0.048(3) -0.019(3) 0.012(2) -0.006(3)
C14 0.076(3) 0.073(3) 0.074(4) -0.014(3) 0.033(3) 0.004(3)
C54 0.059(3) 0.076(3) 0.048(3) 0.005(2) 0.016(2) -0.004(2)
C18 0.074(4) 0.094(4) 0.092(5) -0.028(3) 0.046(3) -0.019(3)
C42 0.077(4) 0.075(4) 0.063(3) -0.011(3) 0.025(3) -0.020(3)
C20 0.062(3) 0.119(5) 0.051(3) -0.004(3) 0.017(3) 0.004(3)
C17 0.074(4) 0.086(4) 0.084(4) -0.029(3) 0.037(3) -0.006(3)
C39 0.090(4) 0.097(5) 0.098(5) -0.006(4) 0.060(4) 0.002(4)
C47 0.058(3) 0.130(5) 0.047(3) -0.017(3) 0.019(2) -0.002(3)
C21 0.060(3) 0.117(5) 0.057(3) -0.003(3) 0.020(3) 0.011(3)
O9 0.084(6) 0.119(7) 0.072(5) -0.017(5) 0.030(5) 0.040(5)
C38 0.100(5) 0.084(4) 0.105(5) 0.001(4) 0.063(4) 0.010(4)
C11 0.108(5) 0.107(6) 0.093(5) -0.009(4) 0.061(4) -0.007(4)
C12 0.105(5) 0.083(4) 0.118(6) -0.007(4) 0.064(5) -0.011(4)
O3 0.121(7) 0.091(6) 0.067(5) -0.010(4) 0.039(5) 0.003(5)
O7 0.404(18) 0.227(11) 0.116(7) 0.049(6) 0.119(9) 0.023(10)
O6 0.295(12) 0.190(9) 0.156(8) 0.070(7) 0.081(8) -0.026(8)
C2 0.059(4) 0.41(2) 0.063(5) 0.018(7) 0.012(4) -0.024(7)
C30 0.053(4) 0.362(17) 0.056(4) 0.016(6) 0.018(3) 0.013(6)
C3 0.056(4) 0.41(2) 0.064(5) 0.009(7) 0.025(4) -0.020(7)
C29 0.074(5) 0.39(2) 0.057(5) 0.016(7) 0.020(4) 0.016(7)
O5 0.106(7) 0.183(11) 0.045(5) -0.008(5) 0.039(5) -0.002(7)
O2 0.33(2) 0.117(9) 0.112(9) -0.021(7) 0.157(12) -0.087(11)
O4 0.453(19) 0.420(19) 0.417(18) 0.000 0.158(11) 0.000

loop_
_atom_type_symbol
_atom_type_description
_atom_type_scat_dispersion_real
_atom_type_scat_dispersion_imag
_atom_type_scat_source
C C 0.0033 0.0016 'International Tables Vol C Tables 4.2.6.8 and 6.1.1.4'
N N 0.0061 0.0033 'International Tables Vol C Tables 4.2.6.8 and 6.1.1.4'
O O 0.0106 0.0060 'International Tables Vol C Tables 4.2.6.8 and 6.1.1.4'
Zn Zn 0.2839 1.4301 'International Tables Vol C Tables 4.2.6.8 and 6.1.1.4'
Cr Cr 0.3209 0.6236 'International Tables Vol C Tables 4.2.6.8 and 6.1.1.4'
H H 0.0000 0.0000 'International Tables Vol C Tables 4.2.6.8 and 6.1.1.4'

loop_
_geom_angle_atom_site_label_1
_geom_angle_atom_site_label_2
_geom_angle_atom_site_label_3
_geom_angle
_geom_angle_site_symmetry_1
_geom_angle_site_symmetry_3
O1 Zn1 N12 109.61(18) . 8_566
O1 Zn1 N1 105.1(2) . .
O1 Zn1 N3 115.8(2) . 6_566
N12 Zn1 N1 114.8(2) 8_566 .
N3 Zn1 N12 107.6(2) 6_566 8_566
N3 Zn1 N1 104.0(2) 6_566 .
O1 Zn2 N10 110.70(19) . 6_576
O1 Zn2 N5 109.40(18) . 8_566
O1 Zn2 N8 107.8(2) . .
N10 Zn2 N8 105.9(2) 6_576 .
N5 Zn2 N10 107.19(19) 8_566 6_576
N5 Zn2 N8 115.8(2) 8_566 .
O3 Cr00 O5 115.3(6) . .
O3 Cr00 O4 111.8(10) . .
O5 Cr00 O4 97.7(4) . .
O2 Cr00 O3 111.1(6) . .
O2 Cr00 O5 113.4(7) . .
O2 Cr00 O4 106.5(11) . .
O9 Cr1 O6 97.6(8) . .
O9 Cr1 O10 39.8(6) . .
O9 Cr1 O8 110.2(10) . .
O7 Cr1 O9 120.3(7) . .
O7 Cr1 O6 111.8(7) . .
O7 Cr1 O10 104.7(8) . .
O7 Cr1 O8 108.3(11) . .
O6 Cr1 O8 107.7(9) . .
O10 Cr1 O6 135.1(8) . .
O10 Cr1 O8 83.6(10) . .
Zn2 O1 Zn1 122.40(19) . .
C46 N13 C49 127.5(4) . .
C46 N13 C47 106.9(4) . .
C47 N13 C49 125.6(4) . .
C34 N14 C52 120.6(4) . .
C34 N14 C43 119.9(4) . .
C43 N14 C52 119.1(4) . .
C19 N6 C22 126.9(4) . .
C19 N6 C21 107.0(4) . .
C21 N6 C22 126.0(4) . .
C37 N10 Zn2 123.4(4) . 6_575
C37 N10 C39 105.3(5) . .
C39 N10 Zn2 130.0(4) . 6_575
C7 N7 C16 119.1(4) . .
C7 N7 C25 125.1(4) . .
C25 N7 C16 115.6(4) . .
C46 N12 Zn1 122.8(4) . 8_465
C46 N12 C48 105.6(4) . .
C48 N12 Zn1 131.3(4) . 8_465
C37 N11 C40 124.0(5) . .
C37 N11 C38 106.4(5) . .
C38 N11 C40 129.3(5) . .
C10 N4 C13 126.7(5) . .
C10 N4 C12 106.8(5) . .
C12 N4 C13 125.9(5) . .
C19 N5 Zn2 120.6(4) . 8_465
C19 N5 C20 105.4(4) . .
C20 N5 Zn2 133.9(4) . 8_465
C1 N1 Zn1 133.3(4) . .
C1 N1 C2 105.4(5) . .
C2 N1 Zn1 121.3(5) . .
C1 N2 C4 126.1(5) . .
C1 N2 C3 105.9(5) . .
C3 N2 C4 128.0(5) . .
C10 N3 Zn1 127.0(5) . 6_565
C10 N3 C11 106.7(5) . .
C11 N3 Zn1 123.7(4) . 6_565
C28 N9 C31 127.8(5) . .
C28 N9 C30 106.1(5) . .
C30 N9 C31 125.7(5) . .
C28 N8 Zn2 133.7(4) . .
C28 N8 C29 105.0(5) . .
C29 N8 Zn2 121.1(5) . .
C33 C34 N14 119.4(5) . .
C33 C34 C35 118.8(5) . .
C35 C34 N14 121.8(4) . .
C50 C49 N13 118.7(4) . .
C54 C49 N13 120.4(5) . .
C54 C49 C50 121.0(4) . .
C52 C51 H51 119.3 . .
C50 C51 H51 119.3 . .
C50 C51 C52 121.3(5) . .
N13 C46 H46 124.5 . .
N12 C46 N13 110.9(5) . .
N12 C46 H46 124.5 . .
C51 C52 N14 122.3(4) . .
C53 C52 N14 119.1(4) . .
C53 C52 C51 118.7(4) . .
N7 C7 C6 122.3(4) . .
C8 C7 N7 119.6(5) . .
C8 C7 C6 118.0(5) . .
C6 C5 H5 120.0 . .
C6 C5 C4 120.0(5) . .
C4 C5 H5 120.0 . .
C52 C53 H53 120.2 . .
C54 C53 C52 119.6(5) . .
C54 C53 H53 120.2 . .
C49 C50 H50 120.4 . .
C51 C50 C49 119.2(5) . .
C51 C50 H50 120.4 . .
C32 C31 N9 119.0(5) . .
C36 C31 N9 120.8(5) . .
C36 C31 C32 120.2(5) . .
N9 C28 H28 123.6 . .
N8 C28 N9 112.8(5) . .
N8 C28 H28 123.6 . .
C27 C22 N6 119.4(5) . .
C27 C22 C23 120.0(5) . .
C23 C22 N6 120.6(5) . .
C40 C45 H45 119.8 . .
C40 C45 C44 120.4(5) . .
C44 C45 H45 119.8 . .
C22 C27 H27 120.5 . .
C22 C27 C26 119.0(5) . .
C26 C27 H27 120.5 . .
C44 C43 N14 121.1(5) . .
C42 C43 N14 120.4(5) . .
C42 C43 C44 118.5(5) . .
C7 C6 H6 120.0 . .
C5 C6 C7 120.0(5) . .
C5 C6 H6 120.0 . .
N6 C19 H19 123.8 . .
N5 C19 N6 112.3(5) . .
N5 C19 H19 123.8 . .
C31 C32 H32 120.0 . .
C31 C32 C33 120.0(5) . .
C33 C32 H32 120.0 . .
C27 C26 H26 119.1 . .
C25 C26 C27 121.9(5) . .
C25 C26 H26 119.1 . .
C15 C16 N7 118.8(5) . .
C17 C16 N7 121.2(5) . .
C17 C16 C15 119.9(5) . .
C34 C33 C32 120.1(5) . .
C34 C33 H33 120.0 . .
C32 C33 H33 120.0 . .
C31 C36 H36 119.5 . .
C35 C36 C31 120.9(5) . .
C35 C36 H36 119.5 . .
C40 C41 H41 120.4 . .
C42 C41 H41 120.4 . .
C42 C41 C40 119.2(5) . .
C26 C25 N7 123.2(5) . .
C26 C25 C24 117.6(5) . .
C24 C25 N7 119.1(5) . .
C45 C40 N11 120.1(5) . .
C45 C40 C41 120.7(5) . .
C41 C40 N11 119.0(5) . .
N1 C1 N2 112.2(5) . .
N1 C1 H1 123.9 . .
N2 C1 H1 123.9 . .
C45 C44 C43 120.2(5) . .
C45 C44 H44 119.9 . .
C43 C44 H44 119.9 . .
C22 C23 H23 120.1 . .
C24 C23 C22 119.8(5) . .
C24 C23 H23 120.1 . .
C34 C35 H35 120.0 . .
C36 C35 C34 120.1(5) . .
C36 C35 H35 120.0 . .
C7 C8 H8 119.6 . .
C9 C8 C7 120.9(5) . .
C9 C8 H8 119.6 . .
C5 C4 N2 118.4(5) . .
C9 C4 N2 120.7(5) . .
C9 C4 C5 120.9(5) . .
C14 C13 N4 118.8(5) . .
C18 C13 N4 120.1(5) . .
C18 C13 C14 121.0(5) . .
C16 C15 H15 120.1 . .
C16 C15 C14 119.7(6) . .
C14 C15 H15 120.1 . .
C25 C24 H24 119.2 . .
C23 C24 C25 121.7(5) . .
C23 C24 H24 119.2 . .
N4 C10 N3 111.2(6) . .
N4 C10 H10 124.4 . .
N3 C10 H10 124.4 . .
C8 C9 H9 119.9 . .
C4 C9 C8 120.2(5) . .
C4 C9 H9 119.9 . .
N10 C37 N11 110.2(5) . .
N10 C37 H37 124.9 . .
N11 C37 H37 124.9 . .
N12 C48 H48 124.9 . .
C47 C48 N12 110.2(5) . .
C47 C48 H48 124.9 . .
C13 C14 C15 119.7(5) . .
C13 C14 H14 120.2 . .
C15 C14 H14 120.2 . .
C49 C54 C53 120.2(5) . .
C49 C54 H54 119.9 . .
C53 C54 H54 119.9 . .
C13 C18 H18 120.7 . .
C13 C18 C17 118.7(6) . .
C17 C18 H18 120.7 . .
C43 C42 H42 119.6 . .
C41 C42 C43 120.8(5) . .
C41 C42 H42 119.6 . .
N5 C20 H20 125.2 . .
C21 C20 N5 109.5(5) . .
C21 C20 H20 125.2 . .
C16 C17 C18 120.8(5) . .
C16 C17 H17 119.6 . .
C18 C17 H17 119.6 . .
N10 C39 H39 124.7 . .
C38 C39 N10 110.7(6) . .
C38 C39 H39 124.7 . .
N13 C47 H47 126.8 . .
C48 C47 N13 106.3(5) . .
C48 C47 H47 126.8 . .
N6 C21 H21 127.1 . .
C20 C21 N6 105.9(5) . .
C20 C21 H21 127.1 . .
N11 C38 H38 126.3 . .
C39 C38 N11 107.3(6) . .
C39 C38 H38 126.3 . .
N3 C11 H11 125.9 . .
C12 C11 N3 108.1(6) . .
C12 C11 H11 125.9 . .
N4 C12 H12 126.4 . .
C11 C12 N4 107.1(6) . .
C11 C12 H12 126.4 . .
N1 C2 H2 125.2 . .
N1 C2 C3 109.6(7) . .
C3 C2 H2 125.2 . .
N9 C30 H30 127.2 . .
C29 C30 N9 105.5(7) . .
C29 C30 H30 127.2 . .
N2 C3 C2 106.9(7) . .
N2 C3 H3 126.5 . .
C2 C3 H3 126.5 . .
N8 C29 H29 125.0 . .
C30 C29 N8 110.0(7) . .
C30 C29 H29 125.0 . .
Cr00 O4 Cr00 136(2) . 2_656

loop_
_geom_bond_atom_site_label_1
_geom_bond_atom_site_label_2
_geom_bond_distance
_geom_bond_site_symmetry_2
Zn1 O1 1.912(4) .
Zn1 N12 2.005(4) 8_566
Zn1 N1 2.009(5) .
Zn1 N3 1.991(5) 6_566
Zn2 O1 1.911(4) .
Zn2 N10 1.998(5) 6_576
Zn2 N5 1.990(4) 8_566
Zn2 N8 2.006(5) .
Cr00 O3 1.563(9) .
Cr00 O5 1.612(9) .
Cr00 O2 1.514(9) .
Cr00 O4 1.769(13) .
Cr1 O9 1.448(8) .
Cr1 O7 1.446(9) .
Cr1 O6 1.548(9) .
Cr1 O10 1.542(9) .
Cr1 O8 1.95(3) .
N13 C49 1.444(6) .
N13 C46 1.335(6) .
N13 C47 1.377(7) .
N14 C34 1.417(6) .
N14 C52 1.437(6) .
N14 C43 1.416(6) .
N6 C22 1.434(6) .
N6 C19 1.337(6) .
N6 C21 1.394(7) .
N10 Zn2 1.998(5) 6_575
N10 C37 1.340(7) .
N10 C39 1.367(8) .
N7 C7 1.403(7) .
N7 C16 1.439(6) .
N7 C25 1.420(6) .
N12 Zn1 2.005(4) 8_465
N12 C46 1.315(6) .
N12 C48 1.367(7) .
N11 C40 1.446(7) .
N11 C37 1.354(7) .
N11 C38 1.377(8) .
N4 C13 1.428(7) .
N4 C10 1.331(7) .
N4 C12 1.390(8) .
N5 Zn2 1.990(4) 8_465
N5 C19 1.319(7) .
N5 C20 1.392(7) .
N1 C1 1.306(7) .
N1 C2 1.339(9) .
N2 C1 1.337(7) .
N2 C4 1.449(7) .
N2 C3 1.344(9) .
N3 Zn1 1.991(5) 6_565
N3 C10 1.333(7) .
N3 C11 1.378(9) .
N9 C31 1.439(7) .
N9 C28 1.325(7) .
N9 C30 1.370(8) .
N8 C28 1.293(7) .
N8 C29 1.361(10) .
C34 C33 1.396(7) .
C34 C35 1.409(7) .
C49 C50 1.395(7) .
C49 C54 1.366(7) .
C51 H51 0.9500 .
C51 C52 1.406(7) .
C51 C50 1.364(7) .
C46 H46 0.9500 .
C52 C53 1.398(7) .
C7 C6 1.419(7) .
C7 C8 1.391(7) .
C5 H5 0.9500 .
C5 C6 1.386(7) .
C5 C4 1.387(7) .
C53 H53 0.9500 .
C53 C54 1.398(7) .
C50 H50 0.9500 .
C31 C32 1.378(7) .
C31 C36 1.377(7) .
C28 H28 0.9500 .
C22 C27 1.392(7) .
C22 C23 1.401(7) .
C45 H45 0.9500 .
C45 C40 1.360(7) .
C45 C44 1.368(7) .
C27 H27 0.9500 .
C27 C26 1.393(7) .
C43 C44 1.393(7) .
C43 C42 1.387(8) .
C6 H6 0.9500 .
C19 H19 0.9500 .
C32 H32 0.9500 .
C32 C33 1.396(7) .
C26 H26 0.9500 .
C26 C25 1.383(7) .
C16 C15 1.387(7) .
C16 C17 1.372(8) .
C33 H33 0.9500 .
C36 H36 0.9500 .
C36 C35 1.371(7) .
C41 H41 0.9500 .
C41 C40 1.382(8) .
C41 C42 1.374(8) .
C25 C24 1.412(7) .
C1 H1 0.9500 .
C44 H44 0.9500 .
C23 H23 0.9500 .
C23 C24 1.360(7) .
C35 H35 0.9500 .
C8 H8 0.9500 .
C8 C9 1.393(8) .
C4 C9 1.352(8) .
C13 C14 1.388(8) .
C13 C18 1.372(8) .
C15 H15 0.9500 .
C15 C14 1.384(7) .
C24 H24 0.9500 .
C10 H10 0.9500 .
C9 H9 0.9500 .
C37 H37 0.9500 .
C48 H48 0.9500 .
C48 C47 1.324(8) .
C14 H14 0.9500 .
C54 H54 0.9500 .
C18 H18 0.9500 .
C18 C17 1.399(8) .
C42 H42 0.9500 .
C20 H20 0.9500 .
C20 C21 1.360(8) .
C17 H17 0.9500 .
C39 H39 0.9500 .
C39 C38 1.316(9) .
C47 H47 0.9500 .
C21 H21 0.9500 .
C38 H38 0.9500 .
C11 H11 0.9500 .
C11 C12 1.359(9) .
C12 H12 0.9500 .
C2 H2 0.9500 .
C2 C3 1.353(11) .
C30 H30 0.9500 .
C30 C29 1.345(11) .
C3 H3 0.9500 .
C29 H29 0.9500 .
O4 Cr00 1.769(13) 2_656

loop_
_platon_squeeze_void_nr
_platon_squeeze_void_average_x
_platon_squeeze_void_average_y
_platon_squeeze_void_average_z
_platon_squeeze_void_volume
_platon_squeeze_void_count_electrons
_platon_squeeze_void_content
1 0.000 0.282 0.250 16 0 ' '
2 0.000 0.718 0.750 16 0 ' '
3 0.250 0.384 0.500 881 116 ' '
4 0.250 0.611 1.000 881 116 ' '
5 0.500 0.782 0.250 16 0 ' '
6 0.500 0.218 0.750 16 0 ' '
7 0.750 0.884 0.500 881 116 ' '
8 0.750 0.111 1.000 881 116 ' '
